data_2212153
loop_
_publ_author_name
' Graham Smith '
' Urs D. Wermuth '
'David J. Young'
'Peter C. Healy'

_publ_section_title
;
 Anhydrous guanidinium hydrogen fumarate: a two-dimensional
 hydrogen-bonded network structure
;
_journal_coeditor_code FL2081
_journal_issue 2
_journal_name_full 'Acta Crystallographica Section E'
_journal_page_first o556
_journal_page_last o557
_journal_paper_doi 10.1107/S1600536806056042
_journal_volume 63
_journal_year 2007
_chemical_formula_iupac 'C H6 N3 +, C4 H3 O4 -'
_chemical_formula_moiety 'C H6 N3 +, C4 H3 O4 -'
_chemical_formula_sum 'C5 H9 N3 O4'
_chemical_formula_weight 175.15
_chemical_melting_point 496.0(10)
_chemical_name_common 'guanidinium hydrogen fumarate'
_chemical_name_systematic
;
guanidinium hydrogen fumarate
;
_space_group_IT_number 11
_symmetry_cell_setting monoclinic
_symmetry_space_group_name_Hall '-P 2yb'
_symmetry_space_group_name_H-M 'P 1 21/m 1'
_atom_sites_solution_hydrogens geom
_atom_sites_solution_primary direct
_atom_sites_solution_secondary difmap
_audit_creation_method 'SHELXL97 (Sheldrick, 1997)'
_cell_angle_alpha 90.00
_cell_angle_beta 94.83(2)
_cell_angle_gamma 90.00
_cell_formula_units_Z 2
_cell_length_a 5.4995(12)
_cell_length_b 18.842(5)
_cell_length_c 3.6943(11)
_cell_measurement_reflns_used 25
_cell_measurement_temperature 297(2)
_cell_measurement_theta_max 17.5
_cell_measurement_theta_min 12.9
_cell_volume 381.45(17)
_computing_cell_refinement
;
MSC/AFC Diffractometer Control Software
;
_computing_data_collection
;
MSC/AFC Diffractometer Control Software (Molecular Structure
Corporation, 1999)
;
_computing_data_reduction
;
TEXSAN for Windows (Molecular Structure Corporation, 1999)
;
_computing_molecular_graphics 'PLATON (Spek, 2003)'
_computing_publication_material PLATON
_computing_structure_refinement 'SHELXL97 (Sheldrick, 1997)'
_computing_structure_solution 'SIR92 (Altomare <i>et al.</i>,  1994)'
_diffrn_ambient_temperature 297(2)
_diffrn_measured_fraction_theta_full 0.999
_diffrn_measured_fraction_theta_max 0.999
_diffrn_measurement_device_type 'Rigaku AFC-7R'
_diffrn_measurement_method \w--2\q
_diffrn_radiation_monochromator graphite
_diffrn_radiation_source 'rotating anode'
_diffrn_radiation_type MoK\a
_diffrn_radiation_wavelength 0.71073
_diffrn_reflns_av_R_equivalents 0.0247
_diffrn_reflns_av_sigmaI/netI 0.0323
_diffrn_reflns_limit_h_max 7
_diffrn_reflns_limit_h_min -7
_diffrn_reflns_limit_k_max 24
_diffrn_reflns_limit_k_min 0
_diffrn_reflns_limit_l_max 2
_diffrn_reflns_limit_l_min -4
_diffrn_reflns_number 1088
_diffrn_reflns_theta_full 27.51
_diffrn_reflns_theta_max 27.51
_diffrn_reflns_theta_min 3.72
_diffrn_standards_decay_% 2.4
_diffrn_standards_interval_time 150
_diffrn_standards_number 3
_exptl_absorpt_coefficient_mu 0.132
_exptl_absorpt_correction_type none
_exptl_crystal_colour colourless
_exptl_crystal_density_diffrn 1.525
_exptl_crystal_density_method 'not measured'
_exptl_crystal_description plate
_exptl_crystal_F_000 184
_exptl_crystal_size_max 0.45
_exptl_crystal_size_mid 0.32
_exptl_crystal_size_min 0.12
_refine_diff_density_max 0.168
_refine_diff_density_min -0.260
_refine_ls_extinction_method none
_refine_ls_goodness_of_fit_ref 0.938
_refine_ls_hydrogen_treatment mixed
_refine_ls_matrix_type full
_refine_ls_number_parameters 74
_refine_ls_number_reflns 905
_refine_ls_number_restraints 0
_refine_ls_restrained_S_all 0.938
_refine_ls_R_factor_all 0.0655
_refine_ls_R_factor_gt 0.0403
_refine_ls_shift/su_max 0.000
_refine_ls_shift/su_mean 0.000
_refine_ls_structure_factor_coef Fsqd
_refine_ls_weighting_details 'calc w=1/[\s^2^(Fo^2^)+(0.1P)^2^+0.0662P] where P=(Fo^2^+2Fc^2^)/3'
_refine_ls_weighting_scheme calc
_refine_ls_wR_factor_gt 0.1228
_refine_ls_wR_factor_ref 0.1431
_reflns_number_gt 637
_reflns_number_total 905
_reflns_threshold_expression I>2\s(I)
_cod_data_source_file fl2081.cif
_cod_data_source_block I
_cod_depositor_comments
;
The following automatic conversions were performed:

'_chemical_melting_point' value '495-497' was changed to '496.0(10)'
- the average value was taken and precision was estimated.

Automatic conversion script
Id: cif_fix_values 1646 2011-03-28 12:23:43Z adriana 

The following automatic conversions were performed:

'_chemical_melting_point' value '495-497' was changed to '496.0(10)'
- the average value was taken and precision was estimated.

Automatic conversion script
Id: cif_fix_values 1715 2011-07-08 13:25:40Z adriana 
;
_cod_original_sg_symbol_H-M 'P 21/m'
_cod_database_code 2212153
_cod_database_fobs_code 2212153

loop_
_symmetry_equiv_pos_as_xyz
'x, y, z'
'-x, y+1/2, -z'
'-x, -y, -z'
'x, -y+1/2, z'

loop_
_atom_site_aniso_label
_atom_site_aniso_U_11
_atom_site_aniso_U_22
_atom_site_aniso_U_33
_atom_site_aniso_U_12
_atom_site_aniso_U_13
_atom_site_aniso_U_23
O1A 0.0258(6) 0.0247(7) 0.0518(8) -0.0001(4) -0.0192(5) -0.0027(5)
O1B 0.0364(7) 0.0226(6) 0.0626(9) 0.0038(5) -0.0227(6) -0.0041(5)
C1 0.0210(7) 0.0258(8) 0.0341(8) -0.0006(5) -0.0071(6) -0.0021(6)
C2 0.0244(8) 0.0222(7) 0.0393(9) 0.0012(5) -0.0099(6) -0.0031(6)
N11 0.0368(11) 0.0247(10) 0.0514(13) 0.0000 -0.0195(10) 0.0000
N21 0.0423(10) 0.0307(9) 0.0702(12) 0.0069(7) -0.0244(9) -0.0003(7)
C11 0.0305(11) 0.0266(11) 0.0366(12) 0.0000 -0.0088(9) 0.0000

loop_
_atom_site_type_symbol
_atom_site_label
_atom_site_fract_x
_atom_site_fract_y
_atom_site_fract_z
_atom_site_U_iso_or_equiv
_atom_site_thermal_displace_type
_atom_site_occupancy
O O1A 0.4303(2) 0.06095(6) 0.9276(3) 0.0354(4) Uani 1.000
O O1B 0.1293(2) 0.12591(6) 0.6682(4) 0.0421(4) Uani 1.000
C C1 0.2246(3) 0.06799(8) 0.7310(4) 0.0275(4) Uani 1.000
C C2 0.1086(3) 0.00117(8) 0.5855(4) 0.0293(5) Uani 1.000
N N11 0.3626(4) 0.25000 0.9877(7) 0.0390(7) Uani 1.000
N N21 0.6905(3) 0.18881(9) 1.2450(6) 0.0494(6) Uani 1.000
C C11 0.5827(5) 0.25000 1.1591(7) 0.0319(7) Uani 1.000
H H2 0.20490 -0.04000 0.60240 0.0300 Uiso 1.000
H H1A 0.480(9) 0.018(2) 0.942(12) 0.039(12) Uiso 0.500
H H11 0.295(5) 0.2102(14) 0.903(6) 0.055(7) Uiso 1.000
H H21A 0.839(6) 0.1885(16) 1.380(8) 0.068(8) Uiso 1.000
H H21B 0.610(5) 0.1502(15) 1.164(8) 0.066(8) Uiso 1.000

loop_
_atom_type_symbol
_atom_type_description
_atom_type_scat_dispersion_real
_atom_type_scat_dispersion_imag
_atom_type_scat_source
C C 0.0033 0.0016 'International Tables Vol C Tables 4.2.6.8 and 6.1.1.4'
H H 0.0000 0.0000 'International Tables Vol C Tables 4.2.6.8 and 6.1.1.4'
N N 0.0061 0.0033 'International Tables Vol C Tables 4.2.6.8 and 6.1.1.4'
O O 0.0106 0.0060 'International Tables Vol C Tables 4.2.6.8 and 6.1.1.4'

loop_
_geom_angle_atom_site_label_1
_geom_angle_atom_site_label_2
_geom_angle_atom_site_label_3
_geom_angle_site_symmetry_1
_geom_angle_site_symmetry_3
_geom_angle
_geom_angle_publ_flag
C1 O1A H1A . . 113(3) no
C11 N11 H11 . . 120.9(18) no
H11 N11 H11 . 4_555 116(2) no
C11 N11 H11 . 4_555 120.9(17) no
H21A N21 H21B . . 125(3) no
C11 N21 H21B . . 115.6(18) no
C11 N21 H21A . . 119.7(19) no
O1A C1 C2 . . 116.20(13) no
O1B C1 C2 . . 121.40(15) no
O1A C1 O1B . . 122.40(15) no
C1 C2 C2 . 3_556 123.35(15) no
C1 C2 H2 . . 117.00 no
C2 C2 H2 3_556 . 120.00 no
N21 C11 N21 . 4_555 121.3(2) no
N11 C11 N21 . . 119.35(13) no
N11 C11 N21 . 4_555 119.35(13) no

loop_
_geom_bond_atom_site_label_1
_geom_bond_atom_site_label_2
_geom_bond_site_symmetry_2
_geom_bond_distance
_geom_bond_publ_flag
O1A C1 . 1.299(2) no
O1B C1 . 1.2244(19) no
O1A H1A . 0.85(4) no
N11 C11 . 1.318(4) no
N21 C11 . 1.323(2) no
N11 H11 4_555 0.88(3) no
N11 H11 . 0.88(3) no
N21 H21A . 0.92(3) no
N21 H21B . 0.89(3) no
C1 C2 . 1.491(2) no
C2 C2 3_556 1.304(2) no
C2 H2 . 0.9400 no

loop_
_geom_hbond_atom_site_label_D
_geom_hbond_atom_site_label_H
_geom_hbond_atom_site_label_A
_geom_hbond_site_symmetry_A
_geom_hbond_distance_DH
_geom_hbond_distance_HA
_geom_hbond_distance_DA
_geom_hbond_angle_DHA
_geom_hbond_publ_flag
O1A H1A O1A 3_657 0.85(4) 1.63(4) 2.4658(18) 166(5) yes
N11 H11 O1B . 0.88(3) 1.99(3) 2.873(2) 174(2) yes
N21 H21A O1B 1_656 0.92(3) 2.19(3) 3.006(2) 148(3) yes
N21 H21B O1A . 0.89(3) 2.10(3) 2.991(2) 175(3) yes
C2 H2 O1A 3_657 0.94 2.57 3.204(2) 125 no

loop_
_geom_torsion_atom_site_label_1
_geom_torsion_atom_site_label_2
_geom_torsion_atom_site_label_3
_geom_torsion_atom_site_label_4
_geom_torsion_site_symmetry_3
_geom_torsion_site_symmetry_4
_geom_torsion
_geom_torsion_publ_flag
O1B C1 C2 C2 . 3_556 -6.7(2) no
O1A C1 C2 C2 . 3_556 173.03(15) no
C1 C2 C2 C1 3_556 3_556 179.98(16) no
